data_4132145
loop_
_publ_author_name
'Gu, Ruirui'
'Flidrova, Karolina'
'Lehn, Jean-Marie'

_publ_section_title
;
 Dynamic Covalent Metathesis in the C&#x2550;C/C&#x2550;N Exchange between
 Knoevenagel Compounds and Imines.
;
_journal_issue 16
_journal_name_full 'Journal of the American Chemical Society'
_journal_page_first 5560
_journal_page_last 5568
_journal_paper_doi 10.1021/jacs.8b01849
_journal_volume 140
_journal_year 2018
_chemical_formula_moiety 'C13 H10 N4 O7'
_chemical_formula_sum 'C13 H10 N4 O7'
_chemical_formula_weight 334.25
_space_group_crystal_system orthorhombic
_space_group_IT_number 19
_space_group_name_Hall 'P 2ac 2ab'
_space_group_name_H-M_alt 'P 21 21 21'
_atom_sites_solution_hydrogens geom
_atom_sites_solution_primary direct
_atom_sites_solution_secondary difmap
_audit_creation_method SHELXL-2013
_cell_angle_alpha 90
_cell_angle_beta 90
_cell_angle_gamma 90
_cell_formula_units_Z 4
_cell_length_a 7.5143(3)
_cell_length_b 12.9125(4)
_cell_length_c 13.9610(5)
_cell_measurement_reflns_used 9895
_cell_measurement_temperature 173(2)
_cell_measurement_theta_max 32.09
_cell_measurement_theta_min 2.92
_cell_volume 1354.61(8)
_computing_cell_refinement 'Bruker SAINT'
_computing_data_collection 'Bruker APEX2'
_computing_data_reduction 'Bruker SAINT'
_computing_molecular_graphics 'Bruker SHELXTL'
_computing_publication_material 'Bruker SHELXTL'
_computing_structure_refinement 'SHELXL-2013 (Sheldrick, 2013)'
_computing_structure_solution 'SHELXS-2013 (Sheldrick, 2013)'
_diffrn_ambient_temperature 173(2)
_diffrn_measured_fraction_theta_full 0.999
_diffrn_measured_fraction_theta_max 0.996
_diffrn_measurement_device_type 'Bruker APEX-II CCD'
_diffrn_measurement_method '\f and \w scans'
_diffrn_radiation_type MoK\a
_diffrn_radiation_wavelength 0.71073
_diffrn_reflns_av_R_equivalents 0.0210
_diffrn_reflns_av_unetI/netI 0.0128
_diffrn_reflns_Laue_measured_fraction_full 0.999
_diffrn_reflns_Laue_measured_fraction_max 0.996
_diffrn_reflns_limit_h_max 11
_diffrn_reflns_limit_h_min -11
_diffrn_reflns_limit_k_max 19
_diffrn_reflns_limit_k_min -19
_diffrn_reflns_limit_l_max 20
_diffrn_reflns_limit_l_min -20
_diffrn_reflns_number 29210
_diffrn_reflns_point_group_measured_fraction_full 0.999
_diffrn_reflns_point_group_measured_fraction_max 0.995
_diffrn_reflns_theta_full 25.242
_diffrn_reflns_theta_max 32.116
_diffrn_reflns_theta_min 2.148
_diffrn_source 'fine focus sealed tube'
_exptl_absorpt_coefficient_mu 0.136
_exptl_absorpt_correction_T_max 0.7463
_exptl_absorpt_correction_T_min 0.6919
_exptl_absorpt_correction_type multi-scan
_exptl_absorpt_process_details sadabs
_exptl_crystal_colour colourless
_exptl_crystal_density_diffrn 1.639
_exptl_crystal_description prism
_exptl_crystal_F_000 688
_exptl_crystal_size_max 0.500
_exptl_crystal_size_mid 0.500
_exptl_crystal_size_min 0.500
_refine_diff_density_max 0.347
_refine_diff_density_min -0.162
_refine_diff_density_rms 0.049
_refine_ls_abs_structure_details
;
 Flack x determined using 1910 quotients [(I+)-(I-)]/[(I+)+(I-)]
 (Parsons and Flack (2004), Acta Cryst. A60, s61).
;
_refine_ls_abs_structure_Flack -0.08(14)
_refine_ls_extinction_method none
_refine_ls_goodness_of_fit_ref 1.059
_refine_ls_hydrogen_treatment constr
_refine_ls_matrix_type full
_refine_ls_number_parameters 219
_refine_ls_number_reflns 4729
_refine_ls_number_restraints 0
_refine_ls_restrained_S_all 1.059
_refine_ls_R_factor_all 0.0362
_refine_ls_R_factor_gt 0.0336
_refine_ls_shift/su_max 0.000
_refine_ls_shift/su_mean 0.000
_refine_ls_structure_factor_coef Fsqd
_refine_ls_weighting_details 'w=1/[\s^2^(Fo^2^)+(0.0609P)^2^+0.2251P] where P=(Fo^2^+2Fc^2^)/3'
_refine_ls_weighting_scheme calc
_refine_ls_wR_factor_gt 0.0926
_refine_ls_wR_factor_ref 0.0961
_reflns_Friedel_coverage 0.759
_reflns_Friedel_fraction_full 0.999
_reflns_Friedel_fraction_max 0.994
_reflns_number_gt 4532
_reflns_number_total 4729
_reflns_threshold_expression 'I > 2\s(I)'
_cod_data_source_file ja8b01849_si_002.cif
_cod_data_source_block jmlrrg170428
_cod_database_code 4132145
_shelx_space_group_comment
;
The symmetry employed for this shelxl refinement is uniquely defined
by the following loop, which should always be used as a source of
symmetry information in preference to the above space-group names.
They are only intended as comments.
;
_shelx_estimated_absorpt_t_min 0.935
_shelx_estimated_absorpt_t_max 0.935
_shelxl_version_number 2013-4

loop_
_space_group_symop_operation_xyz
'x, y, z'
'x+1/2, -y+1/2, -z'
'-x, y+1/2, -z+1/2'
'-x+1/2, -y, z+1/2'

loop_
_atom_site_label
_atom_site_type_symbol
_atom_site_fract_x
_atom_site_fract_y
_atom_site_fract_z
_atom_site_U_iso_or_equiv
_atom_site_adp_type
_atom_site_occupancy
_atom_site_site_symmetry_order
_atom_site_calc_flag
_atom_site_refinement_flags_posn
_atom_site_refinement_flags_adp
C1 C 0.2473(2) 0.39699(11) -0.07825(10) 0.0215(3) Uani 1 1 d . .
C2 C 0.4859(2) 0.35505(10) 0.03631(10) 0.0197(2) Uani 1 1 d . .
C3 C 0.37619(19) 0.40182(10) 0.11239(9) 0.0178(2) Uani 1 1 d . .
C4 C 0.20243(19) 0.45014(11) 0.08846(10) 0.0190(2) Uani 1 1 d . .
C5 C -0.0321(2) 0.47763(15) -0.03019(13) 0.0298(3) Uani 1 1 d . .
H5A H -0.1100 0.4748 0.0260 0.045 Uiso 1 1 calc R U
H5B H -0.0830 0.4354 -0.0817 0.045 Uiso 1 1 calc R U
H5C H -0.0211 0.5495 -0.0519 0.045 Uiso 1 1 calc R U
C6 C 0.5151(3) 0.30953(15) -0.13285(12) 0.0325(3) Uani 1 1 d . .
H6A H 0.6421 0.3091 -0.1169 0.049 Uiso 1 1 calc R U
H6B H 0.4966 0.3482 -0.1924 0.049 Uiso 1 1 calc R U
H6C H 0.4733 0.2382 -0.1412 0.049 Uiso 1 1 calc R U
C7 C 0.41969(19) 0.39795(11) 0.20577(10) 0.0202(2) Uani 1 1 d . .
H7 H 0.3296 0.4199 0.2490 0.024 Uiso 1 1 calc R U
C8 C 0.58878(19) 0.36419(10) 0.25041(9) 0.0186(2) Uani 1 1 d . .
C9 C 0.7335(2) 0.43254(11) 0.24734(10) 0.0219(3) Uani 1 1 d . .
H9 H 0.7265 0.4927 0.2083 0.026 Uiso 1 1 calc R U
C10 C 0.8868(2) 0.41414(11) 0.30016(10) 0.0211(2) Uani 1 1 d . .
H10 H 0.9830 0.4618 0.2987 0.025 Uiso 1 1 calc R U
C11 C 0.89680(18) 0.32469(11) 0.35517(9) 0.0182(2) Uani 1 1 d . .
C12 C 0.76003(19) 0.25336(10) 0.35943(9) 0.0192(2) Uani 1 1 d . .
H12 H 0.7704 0.1916 0.3960 0.023 Uiso 1 1 calc R U
C13 C 0.60693(18) 0.27589(10) 0.30806(9) 0.0182(2) Uani 1 1 d . .
N1 N 0.14446(17) 0.43751(10) -0.00481(9) 0.0202(2) Uani 1 1 d . .
N2 N 0.41518(18) 0.35904(10) -0.05505(8) 0.0212(2) Uani 1 1 d . .
N3 N 0.45982(17) 0.20176(10) 0.31696(9) 0.0227(2) Uani 1 1 d . .
N4 N 1.05927(18) 0.30355(10) 0.40985(9) 0.0229(2) Uani 1 1 d . .
O1 O 0.1941(2) 0.39592(10) -0.16040(8) 0.0322(3) Uani 1 1 d . .
O2 O 0.63077(18) 0.31506(11) 0.05150(9) 0.0303(3) Uani 1 1 d . .
O3 O 0.11356(17) 0.49764(11) 0.14661(8) 0.0295(3) Uani 1 1 d . .
O4 O 0.47266(19) 0.13218(10) 0.37629(10) 0.0334(3) Uani 1 1 d . .
O5 O 0.32989(18) 0.21341(12) 0.26473(10) 0.0349(3) Uani 1 1 d . .
O6 O 1.07358(19) 0.21955(10) 0.44914(10) 0.0352(3) Uani 1 1 d . .
O7 O 1.17401(18) 0.37170(11) 0.41361(10) 0.0337(3) Uani 1 1 d . .

loop_
_atom_site_aniso_label
_atom_site_aniso_U_11
_atom_site_aniso_U_22
_atom_site_aniso_U_33
_atom_site_aniso_U_23
_atom_site_aniso_U_13
_atom_site_aniso_U_12
C1 0.0281(7) 0.0189(5) 0.0173(5) 0.0016(4) -0.0019(5) -0.0027(5)
C2 0.0229(6) 0.0188(5) 0.0175(5) -0.0003(4) 0.0009(4) 0.0007(5)
C3 0.0184(5) 0.0192(5) 0.0158(5) 0.0004(4) -0.0004(4) 0.0010(4)
C4 0.0185(5) 0.0217(5) 0.0169(5) 0.0029(4) -0.0010(4) -0.0003(4)
C5 0.0235(7) 0.0385(8) 0.0273(7) 0.0044(6) -0.0083(6) 0.0040(6)
C6 0.0402(9) 0.0369(8) 0.0204(6) -0.0078(6) 0.0049(6) 0.0083(7)
C7 0.0198(6) 0.0240(6) 0.0169(5) -0.0003(4) -0.0017(4) 0.0029(5)
C8 0.0200(6) 0.0208(5) 0.0149(5) -0.0010(4) -0.0011(4) 0.0016(5)
C9 0.0235(6) 0.0229(6) 0.0192(5) 0.0039(5) -0.0003(5) 0.0004(5)
C10 0.0218(6) 0.0213(6) 0.0201(5) 0.0010(4) 0.0001(5) -0.0023(5)
C11 0.0182(6) 0.0213(5) 0.0150(5) -0.0013(4) -0.0024(4) -0.0009(5)
C12 0.0214(6) 0.0190(5) 0.0172(5) -0.0004(4) -0.0030(5) -0.0004(5)
C13 0.0189(5) 0.0181(5) 0.0175(5) -0.0019(4) -0.0019(4) -0.0021(4)
N1 0.0209(5) 0.0222(5) 0.0174(5) 0.0034(4) -0.0036(4) -0.0002(4)
N2 0.0267(6) 0.0220(5) 0.0150(4) -0.0018(4) 0.0017(4) 0.0004(5)
N3 0.0216(5) 0.0218(5) 0.0246(5) -0.0021(4) -0.0045(5) -0.0034(4)
N4 0.0209(5) 0.0267(6) 0.0212(5) 0.0004(4) -0.0044(4) -0.0020(5)
O1 0.0452(7) 0.0329(6) 0.0185(5) 0.0008(4) -0.0086(5) 0.0015(5)
O2 0.0271(5) 0.0364(6) 0.0274(5) -0.0034(5) -0.0001(4) 0.0110(5)
O3 0.0244(5) 0.0412(6) 0.0229(5) -0.0013(4) 0.0016(4) 0.0101(5)
O4 0.0332(6) 0.0253(5) 0.0417(7) 0.0093(5) -0.0097(5) -0.0091(5)
O5 0.0266(6) 0.0405(7) 0.0376(7) 0.0055(5) -0.0134(5) -0.0095(5)
O6 0.0347(7) 0.0302(6) 0.0408(7) 0.0100(5) -0.0152(6) -0.0020(5)
O7 0.0267(6) 0.0369(6) 0.0375(6) 0.0041(5) -0.0101(5) -0.0119(5)

loop_
_atom_type_symbol
_atom_type_description
_atom_type_scat_dispersion_real
_atom_type_scat_dispersion_imag
_atom_type_scat_source
C C 0.0033 0.0016 'International Tables Vol C Tables 4.2.6.8 and 6.1.1.4'
H H 0.0000 0.0000 'International Tables Vol C Tables 4.2.6.8 and 6.1.1.4'
N N 0.0061 0.0033 'International Tables Vol C Tables 4.2.6.8 and 6.1.1.4'
O O 0.0106 0.0060 'International Tables Vol C Tables 4.2.6.8 and 6.1.1.4'

loop_
_geom_angle_atom_site_label_1
_geom_angle_atom_site_label_2
_geom_angle_atom_site_label_3
_geom_angle
O1 C1 N1 121.27(15)
O1 C1 N2 120.94(14)
N1 C1 N2 117.78(12)
O2 C2 N2 121.18(13)
O2 C2 C3 123.09(13)
N2 C2 C3 115.74(12)
C7 C3 C2 123.18(13)
C7 C3 C4 116.57(12)
C2 C3 C4 120.12(11)
O3 C4 N1 120.98(14)
O3 C4 C3 122.96(13)
N1 C4 C3 116.06(12)
N1 C5 H5A 109.5
N1 C5 H5B 109.5
H5A C5 H5B 109.5
N1 C5 H5C 109.5
H5A C5 H5C 109.5
H5B C5 H5C 109.5
N2 C6 H6A 109.5
N2 C6 H6B 109.5
H6A C6 H6B 109.5
N2 C6 H6C 109.5
H6A C6 H6C 109.5
H6B C6 H6C 109.5
C3 C7 C8 128.86(13)
C3 C7 H7 115.6
C8 C7 H7 115.6
C9 C8 C13 117.02(12)
C9 C8 C7 117.87(12)
C13 C8 C7 124.36(13)
C10 C9 C8 121.32(13)
C10 C9 H9 119.3
C8 C9 H9 119.3
C9 C10 C11 118.76(13)
C9 C10 H10 120.6
C11 C10 H10 120.6
C12 C11 C10 122.53(12)
C12 C11 N4 118.24(12)
C10 C11 N4 119.22(12)
C11 C12 C13 117.07(12)
C11 C12 H12 121.5
C13 C12 H12 121.5
C12 C13 C8 123.24(12)
C12 C13 N3 116.38(12)
C8 C13 N3 120.38(12)
C4 N1 C1 124.42(13)
C4 N1 C5 118.07(13)
C1 N1 C5 117.29(12)
C2 N2 C1 125.20(12)
C2 N2 C6 118.03(13)
C1 N2 C6 116.43(13)
O4 N3 O5 123.62(14)
O4 N3 C13 118.43(12)
O5 N3 C13 117.95(13)
O6 N4 O7 123.62(14)
O6 N4 C11 118.24(13)
O7 N4 C11 118.15(13)

loop_
_geom_bond_atom_site_label_1
_geom_bond_atom_site_label_2
_geom_bond_distance
C1 O1 1.2146(17)
C1 N1 1.3866(19)
C1 N2 1.391(2)
C2 O2 1.2232(19)
C2 N2 1.3829(18)
C2 C3 1.4741(19)
C3 C7 1.3450(18)
C3 C4 1.4852(19)
C4 O3 1.2170(18)
C4 N1 1.3827(17)
C5 N1 1.467(2)
C5 H5A 0.9800
C5 H5B 0.9800
C5 H5C 0.9800
C6 N2 1.4669(19)
C6 H6A 0.9800
C6 H6B 0.9800
C6 H6C 0.9800
C7 C8 1.481(2)
C7 H7 0.9500
C8 C9 1.401(2)
C8 C13 1.4022(18)
C9 C10 1.388(2)
C9 H9 0.9500
C10 C11 1.3891(18)
C10 H10 0.9500
C11 C12 1.3813(19)
C11 N4 1.4655(18)
C12 C13 1.3866(19)
C12 H12 0.9500
C13 N3 1.4676(18)
N3 O4 1.2258(18)
N3 O5 1.2279(17)
N4 O6 1.2202(17)
N4 O7 1.2331(17)

loop_
_geom_torsion_atom_site_label_1
_geom_torsion_atom_site_label_2
_geom_torsion_atom_site_label_3
_geom_torsion_atom_site_label_4
_geom_torsion
O2 C2 C3 C7 -5.0(2)
N2 C2 C3 C7 175.16(14)
O2 C2 C3 C4 179.28(14)
N2 C2 C3 C4 -0.60(19)
C7 C3 C4 O3 10.5(2)
C2 C3 C4 O3 -173.47(14)
C7 C3 C4 N1 -168.92(13)
C2 C3 C4 N1 7.11(18)
C2 C3 C7 C8 10.6(2)
C4 C3 C7 C8 -173.55(13)
C3 C7 C8 C9 76.7(2)
C3 C7 C8 C13 -113.48(18)
C13 C8 C9 C10 -0.9(2)
C7 C8 C9 C10 169.65(13)
C8 C9 C10 C11 1.5(2)
C9 C10 C11 C12 -0.1(2)
C9 C10 C11 N4 178.90(13)
C10 C11 C12 C13 -1.8(2)
N4 C11 C12 C13 179.17(12)
C11 C12 C13 C8 2.5(2)
C11 C12 C13 N3 -177.22(12)
C9 C8 C13 C12 -1.2(2)
C7 C8 C13 C12 -171.03(13)
C9 C8 C13 N3 178.53(13)
C7 C8 C13 N3 8.7(2)
O3 C4 N1 C1 170.92(14)
C3 C4 N1 C1 -9.7(2)
O3 C4 N1 C5 -3.6(2)
C3 C4 N1 C5 175.84(13)
O1 C1 N1 C4 -173.69(14)
N2 C1 N1 C4 5.3(2)
O1 C1 N1 C5 0.9(2)
N2 C1 N1 C5 179.80(13)
O2 C2 N2 C1 175.77(14)
C3 C2 N2 C1 -4.3(2)
O2 C2 N2 C6 2.8(2)
C3 C2 N2 C6 -177.31(13)
O1 C1 N2 C2 -178.65(14)
N1 C1 N2 C2 2.4(2)
O1 C1 N2 C6 -5.6(2)
N1 C1 N2 C6 175.47(14)
C12 C13 N3 O4 8.05(19)
C8 C13 N3 O4 -171.67(14)
C12 C13 N3 O5 -172.40(14)
C8 C13 N3 O5 7.9(2)
C12 C11 N4 O6 7.0(2)
C10 C11 N4 O6 -172.04(14)
C12 C11 N4 O7 -173.01(14)
C10 C11 N4 O7 8.0(2)
